data_4104728
loop_
_publ_author_name
'Qichun Zhang'
'In Chung'
'Joon I. Jang'
'John B. Ketterson'
'Mercouri G. Kanatzidis'

_publ_contact_author_address
;
Prof. Mercouri Kanatzidis
Department of Chemistry
Northwestern University
Evanston
IL 60208
UNITED STATES OF AMERICA
;
_publ_contact_author_email m-kanatzidis@northwestern.edu
_publ_contact_author_name 'Prof. Mercouri G. Kanatzidis'
_publ_section_title
;
 Chalcogenide Chemistry in Ionic Liquids: Nonlinear Optical Wave-Mixing
 Properties of the Double-Cubane Compound [Sb7S8Br2](AlCl4)3
;
_journal_name_full 'Journal of the American Chemical Society'
_journal_page_first 9896
_journal_page_last 9897
_journal_paper_doi 10.1021/ja903881m
_journal_volume 131
_journal_year 2009
_chemical_formula_sum 'Al3 Br2 Cl12 S8 Sb7'
_chemical_formula_weight 1774.89
_chemical_name_systematic
; 
 ? 
;
_space_group_IT_number 19
_symmetry_cell_setting orthorhombic
_symmetry_space_group_name_Hall 'P 2ac 2ab'
_symmetry_space_group_name_H-M 'P 21 21 21'
_atom_sites_solution_hydrogens none
_atom_sites_solution_primary direct
_atom_sites_solution_secondary difmap
_audit_creation_method SHELXL-97
_cell_angle_alpha 90.00
_cell_angle_beta 90.00
_cell_angle_gamma 90.00
_cell_formula_units_Z 4
_cell_length_a 11.989(2)
_cell_length_b 16.896(3)
_cell_length_c 17.378(4)
_cell_measurement_reflns_used 26128
_cell_measurement_temperature 100(2)
_cell_measurement_theta_max 26.76
_cell_measurement_theta_min 0.992
_cell_volume 3520.2(12)
_computing_cell_refinement X-area
_computing_data_collection X-area
_computing_data_reduction X-area
_computing_molecular_graphics Diamond
_computing_structure_refinement 'SHELXL-97 (Sheldrick, 1997)'
_computing_structure_solution 'SHELXS-97 (Sheldrick, 1990)'
_diffrn_ambient_temperature 100(2)
_diffrn_measured_fraction_theta_full 0.992
_diffrn_measured_fraction_theta_max 0.992
_diffrn_measurement_device_type IPDS2
_diffrn_measurement_method 'profile data from \W scan'
_diffrn_radiation_monochromator graphite
_diffrn_radiation_source 'fine-focus sealed tube'
_diffrn_radiation_type MoK\a
_diffrn_radiation_wavelength 0.71073
_diffrn_reflns_av_R_equivalents 0.0720
_diffrn_reflns_av_sigmaI/netI 0.0512
_diffrn_reflns_limit_h_max 15
_diffrn_reflns_limit_h_min -15
_diffrn_reflns_limit_k_max 21
_diffrn_reflns_limit_k_min -21
_diffrn_reflns_limit_l_max 21
_diffrn_reflns_limit_l_min -21
_diffrn_reflns_number 26128
_diffrn_reflns_theta_full 26.76
_diffrn_reflns_theta_max 26.76
_diffrn_reflns_theta_min 3.60
_exptl_absorpt_coefficient_mu 9.024
_exptl_absorpt_correction_T_max 0.39387
_exptl_absorpt_correction_T_min 0.09932
_exptl_absorpt_correction_type numerical
_exptl_absorpt_process_details XRED32
_exptl_crystal_colour 'orange red'
_exptl_crystal_density_diffrn 3.349
_exptl_crystal_density_meas 3.349
_exptl_crystal_description rod
_exptl_crystal_F_000 3192
_exptl_crystal_size_max 0.135
_exptl_crystal_size_mid 0.052
_exptl_crystal_size_min 0.043
_refine_diff_density_max 1.070
_refine_diff_density_min -1.839
_refine_diff_density_rms 0.228
_refine_ls_abs_structure_details 'Flack H D (1983), Acta Cryst. A39, 876-881'
_refine_ls_abs_structure_Flack 0.079(14)
_refine_ls_extinction_method none
_refine_ls_goodness_of_fit_ref 1.126
_refine_ls_hydrogen_treatment none
_refine_ls_matrix_type full
_refine_ls_number_parameters 289
_refine_ls_number_reflns 7431
_refine_ls_number_restraints 0
_refine_ls_restrained_S_all 1.126
_refine_ls_R_factor_all 0.0396
_refine_ls_R_factor_gt 0.0361
_refine_ls_shift/su_max 0.001
_refine_ls_shift/su_mean 0.000
_refine_ls_structure_factor_coef Fsqd
_refine_ls_weighting_details 'calc w=1/[\s^2^(Fo^2^)+(0.0318P)^2^+24.1829P] where P=(Fo^2^+2Fc^2^)/3'
_refine_ls_weighting_scheme calc
_refine_ls_wR_factor_gt 0.0847
_refine_ls_wR_factor_ref 0.0860
_reflns_number_gt 7004
_reflns_number_total 7431
_reflns_threshold_expression >2sigma(I)
_cod_data_source_file ja903881m_si_002.cif
_cod_data_source_block 1
_cod_database_code 4104728

loop_
_symmetry_equiv_pos_as_xyz
'x, y, z'
'-x+1/2, -y, z+1/2'
'-x, y+1/2, -z+1/2'
'x+1/2, -y+1/2, -z'

loop_
_atom_site_label
_atom_site_type_symbol
_atom_site_fract_x
_atom_site_fract_y
_atom_site_fract_z
_atom_site_U_iso_or_equiv
_atom_site_adp_type
_atom_site_occupancy
_atom_site_symmetry_multiplicity
_atom_site_calc_flag
Sb1 Sb -0.25429(5) 0.98436(3) 0.34603(4) 0.00826(12) Uani 1 1 d
Sb2 Sb -0.53725(5) 1.08970(3) 0.38207(4) 0.00956(12) Uani 1 1 d
Sb3 Sb -0.46070(5) 0.89557(3) 0.48442(4) 0.00910(12) Uani 1 1 d
Sb4 Sb -0.52700(5) 0.88660(3) 0.28626(3) 0.00826(12) Uani 1 1 d
Sb5 Sb 0.02229(5) 1.08239(3) 0.28539(4) 0.00836(12) Uani 1 1 d
Sb6 Sb 0.03379(5) 0.88485(3) 0.38633(4) 0.00930(12) Uani 1 1 d
Sb7 Sb -0.05352(5) 1.08316(3) 0.48132(4) 0.01251(13) Uani 1 1 d
Br1 Br -0.41918(9) 1.20800(6) 0.36143(8) 0.0289(3) Uani 1 1 d
Br2 Br -0.07939(8) 0.76035(6) 0.36760(7) 0.0239(2) Uani 1 1 d
S1 S -0.46296(18) 1.02575(11) 0.26611(13) 0.0094(4) Uani 1 1 d
S2 S -0.62694(17) 0.91701(12) 0.40582(13) 0.0084(4) Uani 1 1 d
S3 S -0.37420(17) 1.03215(12) 0.46161(13) 0.0091(4) Uani 1 1 d
S4 S -0.36181(17) 0.84595(11) 0.36719(14) 0.0086(4) Uani 1 1 d
S5 S -0.03933(17) 0.94295(11) 0.26818(13) 0.0089(4) Uani 1 1 d
S6 S 0.11728(17) 1.05862(12) 0.40835(13) 0.0091(4) Uani 1 1 d
S7 S -0.14577(17) 1.12663(12) 0.36201(14) 0.0101(4) Uani 1 1 d
S8 S -0.12970(17) 0.94206(12) 0.46347(14) 0.0103(4) Uani 1 1 d
Al1 Al 0.2550(2) 0.99180(15) 0.12285(16) 0.0090(5) Uani 1 1 d
Al2 Al -0.2384(2) 0.79511(14) 0.64413(16) 0.0072(5) Uani 1 1 d
Al3 Al -0.2422(2) 0.77608(14) 1.13500(17) 0.0097(5) Uani 1 1 d
Cl11 Cl 0.0868(2) 0.97862(16) 0.08390(15) 0.0228(5) Uani 1 1 d
Cl12 Cl 0.3480(2) 0.88772(17) 0.09799(16) 0.0291(6) Uani 1 1 d
Cl13 Cl 0.24738(17) 0.99598(11) 0.24693(13) 0.0094(4) Uani 1 1 d
Cl14 Cl 0.3334(3) 1.09117(18) 0.07539(18) 0.0414(8) Uani 1 1 d
Cl21 Cl -0.30078(18) 0.71226(11) 0.72698(13) 0.0104(4) Uani 1 1 d
Cl22 Cl -0.29057(18) 0.75769(11) 0.53208(13) 0.0114(4) Uani 1 1 d
Cl23 Cl -0.30805(17) 0.91147(11) 0.66474(13) 0.0096(4) Uani 1 1 d
Cl24 Cl -0.06152(17) 0.79872(12) 0.64565(15) 0.0155(5) Uani 1 1 d
Cl31 Cl -0.29697(18) 0.69351(12) 1.22071(14) 0.0135(4) Uani 1 1 d
Cl32 Cl -0.3134(2) 0.74566(12) 1.02625(15) 0.0179(5) Uani 1 1 d
Cl33 Cl -0.30569(17) 0.89142(12) 1.16747(13) 0.0109(4) Uani 1 1 d
Cl34 Cl -0.06458(19) 0.77671(13) 1.12989(19) 0.0239(6) Uani 1 1 d

loop_
_atom_site_aniso_label
_atom_site_aniso_U_11
_atom_site_aniso_U_22
_atom_site_aniso_U_33
_atom_site_aniso_U_23
_atom_site_aniso_U_13
_atom_site_aniso_U_12
Sb1 0.0036(2) 0.0114(2) 0.0098(3) 0.0006(2) 0.0005(2) 0.0006(2)
Sb2 0.0048(2) 0.0080(2) 0.0159(3) 0.0020(2) 0.0019(2) 0.0014(2)
Sb3 0.0072(3) 0.0113(2) 0.0088(3) 0.0030(2) -0.0006(2) 0.0012(2)
Sb4 0.0059(2) 0.0107(2) 0.0082(3) 0.0012(2) -0.0009(3) -0.0011(2)
Sb5 0.0043(2) 0.0119(2) 0.0089(3) 0.0022(2) 0.0002(2) -0.0002(2)
Sb6 0.0049(2) 0.0097(2) 0.0133(3) 0.0006(2) -0.0015(2) 0.0024(2)
Sb7 0.0095(3) 0.0173(3) 0.0107(3) -0.0038(2) 0.0020(2) 0.0008(2)
Br1 0.0199(5) 0.0264(5) 0.0404(7) 0.0068(5) 0.0004(5) -0.0038(4)
Br2 0.0159(5) 0.0222(5) 0.0336(7) -0.0006(5) 0.0000(5) -0.0009(4)
S1 0.0063(9) 0.0107(8) 0.0111(11) 0.0023(8) 0.0004(8) 0.0004(8)
S2 0.0047(9) 0.0105(9) 0.0098(11) 0.0016(8) 0.0023(8) 0.0002(7)
S3 0.0053(9) 0.0115(9) 0.0105(11) -0.0011(8) 0.0009(8) 0.0011(7)
S4 0.0072(9) 0.0086(8) 0.0100(11) 0.0008(8) -0.0018(8) 0.0024(7)
S5 0.0044(9) 0.0116(8) 0.0106(10) -0.0010(8) 0.0002(8) 0.0011(8)
S6 0.0051(9) 0.0143(9) 0.0079(10) -0.0012(8) -0.0010(8) -0.0003(8)
S7 0.0044(9) 0.0106(9) 0.0152(12) 0.0015(9) 0.0038(9) 0.0028(7)
S8 0.0070(9) 0.0131(9) 0.0106(11) 0.0030(8) -0.0004(8) 0.0011(8)
Al1 0.0075(11) 0.0122(11) 0.0075(13) 0.0026(10) -0.0016(11) -0.0034(10)
Al2 0.0067(11) 0.0055(10) 0.0094(13) 0.0001(10) -0.0001(10) 0.0010(9)
Al3 0.0073(12) 0.0071(10) 0.0147(14) -0.0006(10) 0.0009(11) 0.0005(9)
Cl11 0.0107(11) 0.0428(13) 0.0150(12) 0.0080(11) -0.0045(9) -0.0023(10)
Cl12 0.0340(14) 0.0366(14) 0.0166(13) 0.0023(11) 0.0079(11) 0.0217(12)
Cl13 0.0077(9) 0.0102(8) 0.0104(10) 0.0009(8) -0.0004(9) 0.0020(7)
Cl14 0.062(2) 0.0390(15) 0.0234(15) 0.0128(13) -0.0108(15) -0.0376(15)
Cl21 0.0119(10) 0.0076(8) 0.0117(11) 0.0026(8) -0.0016(9) -0.0009(7)
Cl22 0.0160(10) 0.0078(8) 0.0105(10) 0.0022(8) -0.0006(9) 0.0023(7)
Cl23 0.0076(9) 0.0066(8) 0.0147(11) -0.0021(8) 0.0003(8) 0.0012(7)
Cl24 0.0063(9) 0.0108(8) 0.0293(14) -0.0009(9) -0.0022(9) -0.0021(7)
Cl31 0.0151(10) 0.0114(9) 0.0139(11) 0.0020(9) -0.0032(9) -0.0025(8)
Cl32 0.0300(12) 0.0114(9) 0.0125(11) 0.0008(9) -0.0035(10) 0.0027(9)
Cl33 0.0102(9) 0.0093(9) 0.0131(11) -0.0027(8) 0.0004(8) 0.0020(8)
Cl34 0.0072(10) 0.0176(10) 0.0468(18) -0.0031(11) 0.0036(11) 0.0006(8)

loop_
_atom_type_symbol
_atom_type_description
_atom_type_scat_dispersion_real
_atom_type_scat_dispersion_imag
_atom_type_scat_source
Al Al 0.0645 0.0514 'International Tables Vol C Tables 4.2.6.8 and 6.1.1.4'
S S 0.1246 0.1234 'International Tables Vol C Tables 4.2.6.8 and 6.1.1.4'
Cl Cl 0.1484 0.1585 'International Tables Vol C Tables 4.2.6.8 and 6.1.1.4'
Br Br -0.2901 2.4595 'International Tables Vol C Tables 4.2.6.8 and 6.1.1.4'
Sb Sb -0.5866 1.5461 'International Tables Vol C Tables 4.2.6.8 and 6.1.1.4'

loop_
_geom_angle_atom_site_label_1
_geom_angle_atom_site_label_2
_geom_angle_atom_site_label_3
_geom_angle
S3 Sb1 S8 78.39(7)
S3 Sb1 S4 84.24(7)
S8 Sb1 S4 85.98(7)
S3 Sb1 S7 84.95(7)
S8 Sb1 S7 83.70(7)
S4 Sb1 S7 166.35(8)
S1 Sb2 Br1 91.66(6)
S1 Sb2 S3 89.94(7)
Br1 Sb2 S3 87.06(6)
S2 Sb3 S4 88.91(7)
S2 Sb3 S3 96.32(7)
S4 Sb3 S3 89.08(7)
S2 Sb4 S1 94.12(7)
S2 Sb4 S4 88.19(8)
S1 Sb4 S4 95.34(7)
S6 Sb5 S5 95.02(7)
S6 Sb5 S7 87.69(8)
S5 Sb5 S7 96.13(7)
S5 Sb6 Br2 91.93(6)
S5 Sb6 S8 90.78(7)
Br2 Sb6 S8 88.32(6)
S6 Sb7 S7 89.43(8)
S6 Sb7 S8 94.45(7)
S7 Sb7 S8 90.89(7)
Sb2 S1 Sb4 100.82(8)
Sb3 S2 Sb4 92.52(7)
Sb3 S3 Sb2 96.64(7)
Sb3 S3 Sb1 93.65(7)
Sb2 S3 Sb1 97.01(8)
Sb3 S4 Sb4 89.47(7)
Sb3 S4 Sb1 92.70(7)
Sb4 S4 Sb1 93.62(7)
Sb6 S5 Sb5 99.98(8)
Sb7 S6 Sb5 92.01(7)
Sb7 S7 Sb5 89.85(7)
Sb7 S7 Sb1 92.11(7)
Sb5 S7 Sb1 93.75(7)
Sb6 S8 Sb7 98.11(7)
Sb6 S8 Sb1 97.53(8)
Sb7 S8 Sb1 92.49(7)
Cl14 Al1 Cl12 110.39(18)
Cl14 Al1 Cl11 112.44(17)
Cl12 Al1 Cl11 110.10(16)
Cl14 Al1 Cl13 112.73(15)
Cl12 Al1 Cl13 104.61(14)
Cl11 Al1 Cl13 106.22(14)
Cl24 Al2 Cl22 108.15(15)
Cl24 Al2 Cl21 111.04(15)
Cl22 Al2 Cl21 108.45(13)
Cl24 Al2 Cl23 110.91(13)
Cl22 Al2 Cl23 107.82(14)
Cl21 Al2 Cl23 110.34(14)
Cl34 Al3 Cl32 111.31(17)
Cl34 Al3 Cl31 109.76(15)
Cl32 Al3 Cl31 109.62(14)
Cl34 Al3 Cl33 110.93(14)
Cl32 Al3 Cl33 107.85(14)
Cl31 Al3 Cl33 107.26(15)

loop_
_geom_bond_atom_site_label_1
_geom_bond_atom_site_label_2
_geom_bond_distance
Sb1 S3 2.599(2)
Sb1 S8 2.628(2)
Sb1 S4 2.695(2)
Sb1 S7 2.747(2)
Sb2 S1 2.454(2)
Sb2 Br1 2.4755(12)
Sb2 S3 2.584(2)
Sb3 S2 2.443(2)
Sb3 S4 2.502(2)
Sb3 S3 2.561(2)
Sb4 S2 2.453(2)
Sb4 S1 2.498(2)
Sb4 S4 2.524(2)
Sb5 S6 2.454(2)
Sb5 S5 2.487(2)
Sb5 S7 2.528(2)
Sb6 S5 2.439(2)
Sb6 Br2 2.5243(12)
Sb6 S8 2.564(2)
Sb7 S6 2.444(2)
Sb7 S7 2.462(2)
Sb7 S8 2.572(2)
Al1 Cl14 2.093(4)
Al1 Cl12 2.126(4)
Al1 Cl11 2.139(4)
Al1 Cl13 2.159(3)
Al2 Cl24 2.122(3)
Al2 Cl22 2.141(4)
Al2 Cl21 2.143(3)
Al2 Cl23 2.166(3)
Al3 Cl34 2.131(3)
Al3 Cl32 2.136(4)
Al3 Cl31 2.144(4)
Al3 Cl33 2.167(3)
